data_7720141
loop_
_publ_author_name
'Foglia, Lucas G.'
'Kirk, Ryan M.'
'Hill, Anthony F.'

_publ_section_title
;
 Two approaches to phosphaniminocarbyne complexes.
;
_journal_issue 10
_journal_name_full 'Dalton transactions (Cambridge, England : 2003)'
_journal_page_first 4057
_journal_page_last 4061
_journal_paper_doi 10.1039/d6dt00303f
_journal_volume 55
_journal_year 2026
_chemical_absolute_configuration unk
_chemical_formula_moiety 'C36 H37 B N7 O2 P W, C H2 Cl2'
_chemical_formula_sum 'C37 H39 B Cl2 N7 O2 P W'
_chemical_formula_weight 910.313
_chemical_properties_physical Air-sensitive,Moisture-sensitive,Photo-sensitive
_space_group_crystal_system monoclinic
_space_group_IT_number 7
_space_group_name_Hall 'P -2yac'
_space_group_name_H-M_alt 'P 1 n 1'
_symmetry_Int_Tables_number 7
_audit_block_doi 10.5517/ccdc.csd.cc2q26vw
_audit_creation_method
;
Olex2 1.5
(compiled 2025.07.13 svn.rb7424aed for OlexSys, GUI svn.r7314)
;
_audit_update_record
;
2026-01-11 deposited with the CCDC.	2026-02-10 downloaded from the CCDC.
;
_cell_angle_alpha 90
_cell_angle_beta 95.853(2)
_cell_angle_gamma 90
_cell_formula_units_Z 2
_cell_length_a 10.0998(2)
_cell_length_b 16.9706(4)
_cell_length_c 11.3101(3)
_cell_measurement_reflns_used 6357
_cell_measurement_temperature 200.00(10)
_cell_measurement_theta_max 78.5450
_cell_measurement_theta_min 2.5590
_cell_volume 1928.44(8)
_computing_cell_refinement 'CrysAlisPro 1.171.44.119a (Rigaku OD, 2025)'
_computing_data_collection 'CrysAlisPro system (CCD 44.119a 64-bit (release 12-08-2025))'
_computing_data_reduction 'CrysAlisPro 1.171.44.119a (Rigaku OD, 2025)'
_computing_molecular_graphics 'Olex2 1.5 (Dolomanov et al., 2009)'
_computing_publication_material 'Olex2 1.5 (Dolomanov et al., 2009)'
_computing_structure_refinement 'olex2.refine 1.5 (Bourhis et al., 2015)'
_computing_structure_solution 'SHELXT 2018/2 (Sheldrick, 2018)'
_diffrn_ambient_environment N~2~
_diffrn_ambient_temperature 200.00(10)
_diffrn_detector 'Hybrid Pixel Array Detector'
_diffrn_detector_area_resol_mean 10.0000
_diffrn_detector_type HyPix
_diffrn_measured_fraction_theta_full 0.9986
_diffrn_measured_fraction_theta_max 0.9570
_diffrn_measurement_details
;
List of Runs (angles in degrees, time in seconds):

  # Type    Start    End  Width  t~exp~   \w     \q     \k     \f   Frames
#--------------------------------------------------------------------------
  1  \w   -113.00 -76.00   0.50    0.50    --  -45.79-142.00-164.00   74
  2  \w    -89.00 -45.00   0.50    0.50    --  -45.79 128.00  80.00   88
  3  \w   -118.00 -75.00   0.50    0.50    --  -45.79-128.00   6.00   86
  4  \w     48.00  79.00   0.50    0.50    --   45.79-128.00   6.00   62
  5  \w     49.00  74.00   0.50    0.50    --   45.79-142.00-164.00   50
  6  \w     93.00 135.00   0.50    3.00    --  110.00 128.00  80.00   84
  7  \w     88.00 135.00   0.50    3.00    --  110.00 142.00-108.00   94
  8  \w     83.00 125.00   0.50    3.00    --  110.00-142.00-164.00   84
  9  \w     75.00 109.00   0.50    3.00    --  110.00-128.00   6.00   68
 10  \w     -6.00  30.00   0.50    0.50    --  -45.79  19.00-180.00   72
 11  \w    -21.00  29.00   0.50    0.50    --  -45.79  38.00  30.00  100
 12  \w     -2.00  31.00   0.50    0.50    --  -45.79  19.00  90.00   66
 13  \w     -2.00  25.00   0.50    0.50    --  -45.79  19.00-120.00   54
 14  \w     37.00 106.00   0.50    3.00    --  110.00 -95.00   0.00  138
 15  \w     50.00  93.00   0.50    3.00    --  110.00 -61.00 150.00   86
 16  \w     81.00 106.00   0.50    3.00    --  110.00 -95.00  30.00   50
 17  \w     37.00  62.00   0.50    3.00    --  110.00 -95.00-150.00   50
 18  \w     37.00  72.00   0.50    3.00    --  110.00 -95.00  30.00   70
 19  \w     92.00 166.00   0.50    3.00    --  110.00  61.00 -30.00  148
 20  \w    102.00 171.00   0.50    3.00    --  110.00  45.00   0.00  138
 21  \w     43.00  73.00   0.50    3.00    --  110.00 -45.00  60.00   60
 22  \w     43.00  72.00   0.50    3.00    --  110.00 -45.00-180.00   58
 23  \w     41.00  73.00   0.50    3.00    --  110.00 -45.00 150.00   64
;
_diffrn_measurement_device 'four-circle diffractometer'
_diffrn_measurement_device_type 'SuperNova, Dual, Cu at home/near, HyPix'
_diffrn_measurement_method '\w scans'
_diffrn_orient_matrix_type 'CrysAlisPro convention (1999,Acta A55,543-557)'
_diffrn_orient_matrix_UB_11 -0.0570119000
_diffrn_orient_matrix_UB_12 0.0660092000
_diffrn_orient_matrix_UB_13 0.0733570000
_diffrn_orient_matrix_UB_21 0.0529064000
_diffrn_orient_matrix_UB_22 0.0622039000
_diffrn_orient_matrix_UB_23 -0.0826046000
_diffrn_orient_matrix_UB_31 -0.1321685000
_diffrn_orient_matrix_UB_32 -0.0036197000
_diffrn_orient_matrix_UB_33 -0.0808701000
_diffrn_radiation_monochromator mirror
_diffrn_radiation_probe x-ray
_diffrn_radiation_type 'Cu K\a'
_diffrn_radiation_wavelength 1.54184
_diffrn_reflns_av_R_equivalents 0.0687
_diffrn_reflns_av_unetI/netI 0.0796
_diffrn_reflns_Laue_measured_fraction_full 0.9986
_diffrn_reflns_Laue_measured_fraction_max 0.9570
_diffrn_reflns_limit_h_max 12
_diffrn_reflns_limit_h_min -12
_diffrn_reflns_limit_k_max 18
_diffrn_reflns_limit_k_min -20
_diffrn_reflns_limit_l_max 14
_diffrn_reflns_limit_l_min -14
_diffrn_reflns_number 11468
_diffrn_reflns_point_group_measured_fraction_full 0.6057
_diffrn_reflns_point_group_measured_fraction_max 0.5764
_diffrn_reflns_theta_full 67.6840
_diffrn_reflns_theta_max 78.61
_diffrn_reflns_theta_min 2.60
_diffrn_source 'micro-focus sealed X-ray tube'
_diffrn_source_type 'SuperNova (Cu) X-ray Source'
_exptl_absorpt_coefficient_mu 7.557
_exptl_absorpt_correction_T_max 1.00000
_exptl_absorpt_correction_T_min 0.78953
_exptl_absorpt_correction_type multi-scan
_exptl_absorpt_process_details
;
CrysAlisPro 1.171.44.119a (Rigaku Oxford Diffraction, 2025)
Empirical absorption correction using spherical harmonics,
implemented in SCALE3 ABSPACK scaling algorithm.
;
_exptl_crystal_colour orange
_exptl_crystal_colour_primary orange
_exptl_crystal_density_diffrn 1.568
_exptl_crystal_description irregular
_exptl_crystal_F_000 902.724
_exptl_crystal_size_max 0.22
_exptl_crystal_size_mid 0.1
_exptl_crystal_size_min 0.05
_refine_diff_density_max 2.5300
_refine_diff_density_min -0.7882
_refine_diff_density_rms 0.1260
_refine_ls_abs_structure_details 'Hooft, R.W.W., Straver, L.H., Spek, A.L. (2010). J. Appl. Cryst., 43, 665-668.'
_refine_ls_abs_structure_Flack -0.06(3)
_refine_ls_d_res_high 0.7864
_refine_ls_d_res_low 16.9706
_refine_ls_goodness_of_fit_ref 1.0420
_refine_ls_hydrogen_treatment constr
_refine_ls_matrix_type full
_refine_ls_number_constraints 65
_refine_ls_number_parameters 466
_refine_ls_number_reflns 4789
_refine_ls_number_restraints 2
_refine_ls_restrained_S_all 1.0420
_refine_ls_R_factor_all 0.0678
_refine_ls_R_factor_gt 0.0595
_refine_ls_shift/su_max -0.0068
_refine_ls_shift/su_mean 0.0001
_refine_ls_structure_factor_coef Fsqd
_refine_ls_weighting_details 'w=1/[\s^2^(Fo^2^)+(0.1053P)^2^+0.4464P] where P=(Fo^2^+2Fc^2^)/3'
_refine_ls_weighting_scheme calc
_refine_ls_wR_factor_gt 0.1483
_refine_ls_wR_factor_ref 0.1579
_reflns_Friedel_coverage 0.194
_reflns_limit_h_max 12
_reflns_limit_h_min -12
_reflns_limit_k_max 20
_reflns_limit_k_min -20
_reflns_limit_l_max 14
_reflns_limit_l_min -14
_reflns_number_gt 4226
_reflns_number_total 4789
_reflns_threshold_expression I>=2u(I)
_cod_data_source_file d6dt00303f2.cif
_cod_data_source_block Compound_1
_cod_depositor_comments 'Adding full bibliography for 7720141.cif.'
_cod_original_cell_volume 1928.42(8)
_cod_database_code 7720141
_chemical_oxdiff_formula C37H39BCl2N7O2PW
_cell_oxdiff_angle_alpha 89.997(2)
_cell_oxdiff_angle_beta 95.889(2)
_cell_oxdiff_angle_gamma 90.002(2)
_cell_oxdiff_length_a 10.1044(3)
_cell_oxdiff_length_b 16.9852(5)
_cell_oxdiff_length_c 11.3236(3)
_cell_oxdiff_measurement_reflns_used 6320
_cell_oxdiff_volume 1933.16(10)
_diffrn_oxdiff_measurement_exp_name LGF-31-fk1.par
_olex2_refinement_description
;
1. Fixed Uiso
 At 1.2 times of:
  All B(H) groups, All C(H) groups, All C(H,H) groups
 At 1.5 times of:
  All C(H,H,H) groups
2.a Ternary CH refined with riding coordinates:
 B1(H1)
2.b Secondary CH2 refined with riding coordinates:
 C50(H50a,H50b)
2.c Aromatic/amide H refined with riding coordinates:
 C44(H44), C45(H45), C43(H43), C32(H32), C33(H33), C34(H34), C42(H42), C6(H6),
 C21(H21), C25(H25), C31(H31), C15(H15), C35(H35), C24(H24), C10(H10), C22(H22),
  C41(H41), C23(H23)
2.d Idealised Me refined as rotating group:
 C9(H9a,H9b,H9c), C12(H12a,H12b,H12c), C17(H17a,H17b,H17c), C13(H13a,H13b,
 H13c), C8(H8a,H8b,H8c), C4(H4a,H4b,H4c)
;
_olex2_submission_special_instructions 'No special instructions were received'
_oxdiff_exptl_absorpt_empirical_details
;
Empirical correction (ABSPACK) includes:
- Absorption correction using spherical harmonics
- Frame scaling
;
_oxdiff_exptl_absorpt_empirical_full_max 1.299
_oxdiff_exptl_absorpt_empirical_full_min 0.809

loop_
_space_group_symop_id
_space_group_symop_operation_xyz
1 x,y,z
2 x+1/2,-y,z+1/2

loop_
_atom_site_label
_atom_site_type_symbol
_atom_site_fract_x
_atom_site_fract_y
_atom_site_fract_z
_atom_site_U_iso_or_equiv
_atom_site_adp_type
_atom_site_occupancy
_atom_site_refinement_flags_posn
W1 W 0.457260(16) 0.28900(2) 0.386593(16) 0.04191(16) Uani 1.000000 .
P1 P 0.2682(2) 0.23682(18) 0.7076(2) 0.0419(6) Uani 1.000000 .
N4 N 0.5814(8) 0.1891(6) 0.3334(8) 0.0406(19) Uani 1.000000 .
C40 C 0.1934(11) 0.3303(7) 0.7360(10) 0.043(2) Uani 1.000000 .
N3 N 0.7539(9) 0.3343(6) 0.3492(9) 0.050(2) Uani 1.000000 .
C9 C 0.6417(14) 0.4073(11) 0.6175(12) 0.064(4) Uani 1.000000 .
H9a H 0.614(13) 0.3590(11) 0.656(8) 0.095(6) Uiso 1.000000 GR
H9b H 0.700(5) 0.438(8) 0.675(6) 0.095(6) Uiso 1.000000 GR
H9c H 0.563(8) 0.439(8) 0.591(2) 0.095(6) Uiso 1.000000 GR
C20 C 0.2948(11) 0.1867(7) 0.8495(10) 0.043(2) Uani 1.000000 .
N5 N 0.6850(9) 0.2009(6) 0.2683(9) 0.048(2) Uani 1.000000 .
C12 C 0.9885(14) 0.3780(12) 0.3287(16) 0.076(5) Uani 1.000000 .
H12a H 0.969(5) 0.410(9) 0.257(9) 0.114(7) Uiso 1.000000 GR
H12b H 1.060(5) 0.403(10) 0.381(6) 0.114(7) Uiso 1.000000 GR
H12c H 1.016(11) 0.3252(14) 0.306(14) 0.114(7) Uiso 1.000000 GR
C44 C 0.2008(14) 0.4718(8) 0.7198(12) 0.063(4) Uani 1.000000 .
H44 H 0.2402(14) 0.5185(8) 0.6930(12) 0.075(4) Uiso 1.000000 R
C1 C 0.4284(10) 0.2619(8) 0.5432(9) 0.044(2) Uani 1.000000 .
C16 C 0.7387(11) 0.1303(8) 0.2405(11) 0.048(3) Uani 1.000000 .
C45 C 0.2551(14) 0.3989(10) 0.6976(12) 0.063(4) Uani 1.000000 .
H45 H 0.3327(14) 0.3953(10) 0.6571(12) 0.076(4) Uiso 1.000000 R
C43 C 0.0919(13) 0.4764(8) 0.7796(11) 0.056(3) Uani 1.000000 .
H43 H 0.0567(13) 0.5270(8) 0.7943(11) 0.068(4) Uiso 1.000000 R
N1 N 0.4041(10) 0.2431(7) 0.6503(9) 0.053(2) Uani 1.000000 .
C32 C 0.0935(13) 0.0530(8) 0.5282(12) 0.059(3) Uani 1.000000 .
H32 H 0.1164(13) -0.0002(8) 0.5138(12) 0.071(4) Uiso 1.000000 R
C17 C 0.8538(13) 0.1250(10) 0.1687(12) 0.063(3) Uani 1.000000 .
H17a H 0.9365(17) 0.134(8) 0.220(3) 0.095(5) Uiso 1.000000 GR
H17b H 0.856(9) 0.072(3) 0.133(11) 0.095(5) Uiso 1.000000 GR
H17c H 0.844(7) 0.165(6) 0.106(8) 0.095(5) Uiso 1.000000 GR
C33 C -0.0232(14) 0.0826(9) 0.4814(11) 0.062(4) Uani 1.000000 .
H33 H -0.0835(14) 0.0493(9) 0.4349(11) 0.075(4) Uiso 1.000000 R
C5 C 0.4029(12) 0.3605(8) 0.1116(11) 0.053(3) Uani 1.000000 .
C2 C 0.2863(12) 0.2362(9) 0.3331(11) 0.054(3) Uani 1.000000 .
C13 C 0.4698(14) 0.0741(9) 0.4140(12) 0.062(4) Uani 1.000000 .
H13a H 0.391(6) 0.061(8) 0.360(2) 0.093(6) Uiso 1.000000 GR
H13b H 0.506(5) 0.026(5) 0.453(11) 0.093(6) Uiso 1.000000 GR
H13c H 0.445(11) 0.111(4) 0.474(9) 0.093(6) Uiso 1.000000 GR
C34 C -0.0591(13) 0.1613(10) 0.4989(12) 0.066(4) Uani 1.000000 .
H34 H -0.1419(13) 0.1811(10) 0.4638(12) 0.079(5) Uiso 1.000000 R
C42 C 0.0304(13) 0.4117(9) 0.8196(11) 0.058(3) Uani 1.000000 .
H42 H -0.0459(13) 0.4170(9) 0.8617(11) 0.070(4) Uiso 1.000000 R
N2 N 0.6588(8) 0.3420(5) 0.4252(8) 0.0397(19) Uani 1.000000 .
C6 C 0.4718(13) 0.3782(8) 0.0146(10) 0.054(3) Uani 1.000000 .
H6 H 0.4371(13) 0.4019(8) -0.0582(10) 0.065(4) Uiso 1.000000 R
C21 C 0.4223(12) 0.1893(8) 0.9113(11) 0.052(3) Uani 1.000000 .
H21 H 0.4928(12) 0.2152(8) 0.8775(11) 0.062(3) Uiso 1.000000 R
C11 C 0.8666(12) 0.3719(8) 0.3925(13) 0.052(3) Uani 1.000000 .
C25 C 0.1946(13) 0.1482(8) 0.8979(11) 0.055(3) Uani 1.000000 .
H25 H 0.1093(13) 0.1442(8) 0.8543(11) 0.066(4) Uiso 1.000000 R
C7 C 0.6019(13) 0.3542(8) 0.0462(10) 0.051(3) Uani 1.000000 .
C31 C 0.1817(13) 0.1022(8) 0.5991(11) 0.053(3) Uani 1.000000 .
H31 H 0.2652(13) 0.0825(8) 0.6329(11) 0.064(4) Uiso 1.000000 R
C15 C 0.6670(12) 0.0726(8) 0.2897(12) 0.054(3) Uani 1.000000 .
H15 H 0.6813(12) 0.0174(8) 0.2853(12) 0.065(4) Uiso 1.000000 R
C8 C 0.7190(15) 0.3595(11) -0.0239(12) 0.070(4) Uani 1.000000 .
H8a H 0.698(6) 0.395(7) -0.092(8) 0.105(6) Uiso 1.000000 GR
H8b H 0.796(4) 0.380(9) 0.027(4) 0.105(6) Uiso 1.000000 GR
H8c H 0.740(10) 0.3070(18) -0.053(12) 0.105(6) Uiso 1.000000 GR
C35 C 0.0263(13) 0.2085(8) 0.5665(12) 0.055(3) Uani 1.000000 .
H35 H 0.0044(13) 0.2621(8) 0.5784(12) 0.066(4) Uiso 1.000000 R
C14 C 0.5699(12) 0.1098(7) 0.3471(11) 0.054(3) Uani 1.000000 .
N7 N 0.6080(9) 0.3239(6) 0.1562(9) 0.047(2) Uani 1.000000 .
C24 C 0.2158(15) 0.1154(10) 1.0081(12) 0.066(4) Uani 1.000000 .
H24 H 0.1448(15) 0.0914(10) 1.0437(12) 0.079(5) Uiso 1.000000 R
C10 C 0.8413(11) 0.4070(8) 0.4957(12) 0.056(3) Uani 1.000000 .
H10 H 0.9010(11) 0.4393(8) 0.5447(12) 0.067(4) Uiso 1.000000 R
C01M C 0.7120(12) 0.3870(8) 0.5168(11) 0.051(3) Uani 1.000000 .
C22 C 0.4454(14) 0.1538(9) 1.0220(12) 0.063(4) Uani 1.000000 .
H22 H 0.5317(14) 0.1553(9) 1.0640(12) 0.075(5) Uiso 1.000000 R
B1 B 0.7273(13) 0.2853(8) 0.2356(13) 0.046(3) Uani 1.000000 .
H1 H 0.8084(13) 0.2835(8) 0.1918(13) 0.056(3) Uiso 1.000000 R
C4 C 0.2569(14) 0.3719(12) 0.1198(13) 0.069(5) Uani 1.000000 .
H4a H 0.210(2) 0.323(3) 0.099(14) 0.104(7) Uiso 1.000000 GR
H4b H 0.242(2) 0.387(9) 0.201(4) 0.104(7) Uiso 1.000000 GR
H4c H 0.223(4) 0.414(7) 0.065(11) 0.104(7) Uiso 1.000000 GR
N6 N 0.4853(9) 0.3269(6) 0.1979(8) 0.045(2) Uani 1.000000 .
O36 O 0.1887(8) 0.2049(6) 0.3083(8) 0.062(3) Uani 1.000000 .
O37 O 0.3085(8) 0.4454(6) 0.4273(8) 0.064(3) Uani 1.000000 .
C3 C 0.3632(11) 0.3875(7) 0.4145(11) 0.046(3) Uani 1.000000 .
Cl2 Cl 0.6217(3) 0.0361(4) 0.7408(3) 0.114(2) Uani 1.000000 .
Cl1 Cl 0.7943(3) 0.1679(6) 0.8097(3) 0.161(4) Uani 1.000000 .
C30 C 0.1466(11) 0.1777(8) 0.6187(9) 0.047(3) Uani 1.000000 .
C41 C 0.0815(12) 0.3374(8) 0.7977(12) 0.056(3) Uani 1.000000 .
H41 H 0.0400(12) 0.2915(8) 0.8249(12) 0.067(4) Uiso 1.000000 R
C23 C 0.3465(16) 0.1178(9) 1.0691(12) 0.070(5) Uani 1.000000 .
H23 H 0.3630(16) 0.0932(9) 1.1446(12) 0.085(5) Uiso 1.000000 R
C50 C 0.6841(17) 0.1267(16) 0.6975(18) 0.098(7) Uani 1.000000 .
H50a H 0.7306(17) 0.1191(16) 0.6254(18) 0.117(8) Uiso 1.000000 R
H50b H 0.6092(17) 0.1636(16) 0.6774(18) 0.117(8) Uiso 1.000000 R

loop_
_atom_site_aniso_label
_atom_site_aniso_U_11
_atom_site_aniso_U_22
_atom_site_aniso_U_33
_atom_site_aniso_U_12
_atom_site_aniso_U_13
_atom_site_aniso_U_23
W1 0.0389(2) 0.0395(2) 0.0456(2) -0.0032(3) -0.00433(15) 0.0032(3)
P1 0.0405(13) 0.0429(14) 0.0415(13) -0.0005(11) 0.0005(11) 0.0034(11)
N4 0.038(4) 0.031(4) 0.050(5) -0.005(3) -0.007(4) -0.001(4)
C40 0.046(6) 0.039(6) 0.045(6) -0.007(5) -0.000(5) -0.004(5)
N3 0.040(5) 0.045(5) 0.062(6) 0.002(4) -0.003(4) 0.003(5)
C9 0.060(8) 0.073(11) 0.055(8) -0.013(8) -0.010(7) -0.009(7)
C20 0.041(5) 0.038(5) 0.049(6) -0.001(4) 0.000(5) 0.006(5)
N5 0.044(5) 0.043(5) 0.053(6) 0.012(4) -0.012(4) -0.004(4)
C12 0.054(9) 0.068(10) 0.108(15) -0.008(8) 0.010(9) 0.001(10)
C44 0.084(10) 0.031(6) 0.073(9) -0.002(6) 0.008(8) 0.010(6)
C1 0.037(5) 0.056(7) 0.036(5) -0.009(5) -0.005(4) -0.010(5)
C16 0.048(6) 0.043(6) 0.049(6) 0.014(5) -0.013(5) -0.005(5)
C45 0.064(9) 0.067(9) 0.059(8) 0.005(7) 0.012(7) 0.015(7)
C43 0.075(9) 0.039(6) 0.053(7) 0.020(6) -0.002(6) -0.007(5)
N1 0.047(6) 0.051(6) 0.057(6) -0.004(5) -0.008(5) 0.000(5)
C32 0.062(8) 0.049(7) 0.060(8) -0.003(6) -0.021(6) 0.003(6)
C17 0.069(9) 0.064(9) 0.057(7) 0.008(7) 0.004(6) -0.015(7)
C33 0.077(10) 0.059(8) 0.047(7) -0.018(7) -0.010(6) 0.002(6)
C5 0.051(7) 0.042(6) 0.062(7) 0.008(5) -0.010(6) 0.004(5)
C2 0.048(7) 0.058(7) 0.053(7) 0.002(6) -0.003(5) 0.004(6)
C13 0.057(9) 0.051(7) 0.076(12) -0.001(6) -0.002(8) 0.002(6)
C34 0.053(7) 0.073(9) 0.066(8) 0.012(7) -0.021(7) 0.018(7)
C42 0.057(7) 0.066(8) 0.052(7) 0.014(6) 0.002(6) -0.010(6)
N2 0.032(4) 0.038(4) 0.045(5) -0.007(3) -0.014(4) 0.005(4)
C6 0.070(8) 0.053(7) 0.038(6) 0.001(6) -0.005(5) 0.006(5)
C21 0.046(7) 0.057(7) 0.048(7) 0.001(5) -0.011(5) -0.003(5)
C11 0.043(6) 0.044(6) 0.071(8) -0.002(5) 0.008(6) -0.003(6)
C25 0.062(8) 0.056(7) 0.044(6) -0.002(6) -0.011(5) 0.014(5)
C7 0.067(8) 0.042(6) 0.045(6) 0.000(6) 0.002(6) 0.003(5)
C31 0.072(9) 0.045(6) 0.043(6) 0.001(6) 0.003(6) 0.008(5)
C15 0.052(7) 0.046(7) 0.063(8) 0.002(5) -0.005(6) -0.009(6)
C8 0.093(12) 0.068(10) 0.052(8) -0.001(9) 0.023(8) -0.003(7)
C35 0.053(7) 0.055(7) 0.054(7) 0.012(6) -0.006(6) 0.011(6)
C14 0.061(8) 0.040(6) 0.054(7) 0.001(5) -0.024(6) -0.002(5)
N7 0.049(5) 0.039(5) 0.052(5) 0.006(4) -0.004(4) -0.002(4)
C24 0.082(11) 0.064(9) 0.049(7) -0.005(8) -0.003(7) 0.012(7)
C10 0.038(6) 0.051(7) 0.076(9) -0.001(5) -0.004(6) -0.015(6)
C01M 0.047(6) 0.054(7) 0.051(6) -0.002(5) -0.002(5) 0.002(5)
C22 0.070(9) 0.054(7) 0.056(8) 0.002(7) -0.029(7) -0.000(6)
B1 0.039(6) 0.043(7) 0.057(8) 0.001(5) 0.005(6) -0.002(6)
C4 0.065(9) 0.083(12) 0.057(9) 0.021(9) -0.008(7) 0.016(8)
N6 0.040(5) 0.039(5) 0.052(5) -0.007(4) -0.011(4) 0.006(4)
O36 0.043(5) 0.079(7) 0.063(6) -0.013(4) -0.003(4) -0.001(5)
O37 0.057(6) 0.059(6) 0.076(7) 0.011(5) 0.011(5) -0.005(5)
C3 0.046(6) 0.035(6) 0.057(7) -0.007(5) -0.003(5) 0.011(5)
Cl2 0.159(6) 0.091(3) 0.091(4) -0.014(4) 0.016(4) -0.005(3)
Cl1 0.100(5) 0.220(10) 0.162(8) -0.052(6) 0.014(5) -0.090(8)
C30 0.047(6) 0.054(7) 0.038(5) -0.000(5) -0.005(5) 0.009(5)
C41 0.054(7) 0.041(6) 0.073(8) -0.004(5) 0.009(6) 0.001(6)
C23 0.107(14) 0.050(8) 0.049(7) 0.002(8) -0.018(8) 0.010(6)
C50 0.077(13) 0.106(17) 0.108(18) 0.012(11) -0.001(13) -0.020(15)

loop_
_atom_type_symbol
_atom_type_scat_dispersion_real
_atom_type_scat_dispersion_imag
_atom_type_scat_Cromer_Mann_a1
_atom_type_scat_Cromer_Mann_a2
_atom_type_scat_Cromer_Mann_a3
_atom_type_scat_Cromer_Mann_a4
_atom_type_scat_Cromer_Mann_b1
_atom_type_scat_Cromer_Mann_b2
_atom_type_scat_Cromer_Mann_b3
_atom_type_scat_Cromer_Mann_b4
_atom_type_scat_Cromer_Mann_c
_atom_type_scat_source
_atom_type_scat_dispersion_source
B 0.00925 0.00394 2.05450 1.33260 1.09790 0.70680 23.21850 1.02100 60.34980 0.14030 -0.19320 'International Tables Volume C Table 6.1.1.4 (pp. 500-502)' 'Brennan, Cowan, Rev. Sci. Instrum., 1992, 63, 850'
C 0.01788 0.00908 2.31000 1.02000 1.58860 0.86500 20.84390 10.20750 0.56870 51.65120 0.21560 'International Tables Volume C Table 6.1.1.4 (pp. 500-502)' 'Brennan, Cowan, Rev. Sci. Instrum., 1992, 63, 850'
Cl 0.36457 0.70364 11.46040 7.19640 6.25560 1.64550 0.01040 1.16620 18.51940 47.77840 -9.55740 'International Tables Volume C Table 6.1.1.4 (pp. 500-502)' 'Brennan, Cowan, Rev. Sci. Instrum., 1992, 63, 850'
H 0.00000 0.00000 0.49300 0.32291 0.14019 0.04081 10.51090 26.12570 3.14236 57.79970 0.00304 'International Tables Volume C Table 6.1.1.4 (pp. 500-502)' 'Brennan, Cowan, Rev. Sci. Instrum., 1992, 63, 850'
N 0.03110 0.01806 12.21260 3.13220 2.01250 1.16630 0.00570 9.89330 28.99750 0.58260 -11.52900 'International Tables Volume C Table 6.1.1.4 (pp. 500-502)' 'Brennan, Cowan, Rev. Sci. Instrum., 1992, 63, 850'
O 0.04960 0.03234 3.04850 2.28680 1.54630 0.86700 13.27710 5.70110 0.32390 32.90890 0.25080 'International Tables Volume C Table 6.1.1.4 (pp. 500-502)' 'Brennan, Cowan, Rev. Sci. Instrum., 1992, 63, 850'
P 0.29730 0.43501 6.43450 4.17910 1.78000 1.49080 1.90670 27.15700 0.52600 68.16450 1.11490 'International Tables Volume C Table 6.1.1.4 (pp. 500-502)' 'Brennan, Cowan, Rev. Sci. Instrum., 1992, 63, 850'
W -5.35966 5.59242 29.08180 15.43000 14.43270 5.11982 1.72029 9.22590 0.32170 57.05600 9.88750 'International Tables Volume C Table 6.1.1.4 (pp. 500-502)' 'Brennan, Cowan, Rev. Sci. Instrum., 1992, 63, 850'

loop_
_exptl_crystal_face_index_h
_exptl_crystal_face_index_k
_exptl_crystal_face_index_l
_exptl_crystal_face_perp_dist
1 1 7 0.0303
0 -2 -7 0.0619
-6 3 0 0.0656
-6 -2 -2 0.0646
-3 7 -5 0.0553
6 4 2 0.0969
2 -11 1 0.0495
0 -9 -4 0.0586
-1 -11 1 0.0253
1 11 0 0.0216

loop_
_geom_angle_atom_site_label_1
_geom_angle_atom_site_label_2
_geom_angle_atom_site_label_3
_geom_angle
_geom_angle_site_symmetry_1
_geom_angle_site_symmetry_3
_geom_angle_publ_flag
C1 W1 N4 102.3(5) . . ?
C2 W1 N4 94.0(5) . . ?
C2 W1 C1 87.9(5) . . ?
N2 W1 N4 80.4(3) . . ?
N2 W1 C1 98.1(4) . . ?
N2 W1 C2 172.5(5) . . ?
N6 W1 N4 80.5(3) . . ?
N6 W1 C1 177.2(5) . . ?
N6 W1 C2 91.7(4) . . ?
N6 W1 N2 82.6(3) . . ?
C3 W1 N4 170.4(4) . . ?
C3 W1 C1 86.2(5) . . ?
C3 W1 C2 90.8(5) . . ?
C3 W1 N2 94.1(4) . . ?
C3 W1 N6 91.1(4) . . ?
C20 P1 C40 106.4(5) . . ?
N1 P1 C40 114.3(6) . . ?
N1 P1 C20 109.8(5) . . ?
C30 P1 C40 108.4(5) . . ?
C30 P1 C20 105.2(5) . . ?
C30 P1 N1 112.2(6) . . ?
N5 N4 W1 121.4(7) . . ?
C14 N4 W1 131.7(8) . . ?
C14 N4 N5 106.8(10) . . ?
C45 C40 P1 117.8(10) . . ?
C41 C40 P1 122.8(9) . . ?
C41 C40 C45 119.4(12) . . ?
C11 N3 N2 110.4(10) . . ?
B1 N3 N2 120.5(9) . . ?
B1 N3 C11 129.0(11) . . ?
H9b C9 H9a 109.5 . . ?
H9c C9 H9a 109.5 . . ?
H9c C9 H9b 109.5 . . ?
C01M C9 H9a 109.5 . . ?
C01M C9 H9b 109.5 . . ?
C01M C9 H9c 109.5 . . ?
C21 C20 P1 118.2(9) . . ?
C25 C20 P1 122.0(9) . . ?
C25 C20 C21 119.7(11) . . ?
C16 N5 N4 110.0(10) . . ?
B1 N5 N4 120.9(9) . . ?
B1 N5 C16 129.1(11) . . ?
H12b C12 H12a 109.5 . . ?
H12c C12 H12a 109.5 . . ?
H12c C12 H12b 109.5 . . ?
C11 C12 H12a 109.5 . . ?
C11 C12 H12b 109.5 . . ?
C11 C12 H12c 109.5 . . ?
C45 C44 H44 120.0(8) . . ?
C43 C44 H44 120.0(8) . . ?
C43 C44 C45 120.0(12) . . ?
N1 C1 W1 178.0(9) . . ?
C17 C16 N5 122.0(13) . . ?
C15 C16 N5 107.2(11) . . ?
C15 C16 C17 130.8(12) . . ?
C44 C45 C40 119.0(12) . . ?
H45 C45 C40 120.5(8) . . ?
H45 C45 C44 120.5(8) . . ?
H43 C43 C44 118.6(8) . . ?
C42 C43 C44 122.8(12) . . ?
C42 C43 H43 118.6(7) . . ?
C1 N1 P1 130.8(8) . . ?
C33 C32 H32 120.6(9) . . ?
C31 C32 H32 120.6(8) . . ?
C31 C32 C33 118.8(13) . . ?
H17a C17 C16 109.5 . . ?
H17b C17 C16 109.5 . . ?
H17b C17 H17a 109.5 . . ?
H17c C17 C16 109.5 . . ?
H17c C17 H17a 109.5 . . ?
H17c C17 H17b 109.5 . . ?
H33 C33 C32 119.0(9) . . ?
C34 C33 C32 122.1(12) . . ?
C34 C33 H33 119.0(7) . . ?
C4 C5 C6 126.6(11) . . ?
N6 C5 C6 110.0(11) . . ?
N6 C5 C4 123.4(12) . . ?
O36 C2 W1 176.6(11) . . ?
H13b C13 H13a 109.5 . . ?
H13c C13 H13a 109.5 . . ?
H13c C13 H13b 109.5 . . ?
C14 C13 H13a 109.5 . . ?
C14 C13 H13b 109.5 . . ?
C14 C13 H13c 109.5 . . ?
H34 C34 C33 120.5(7) . . ?
C35 C34 C33 118.9(11) . . ?
C35 C34 H34 120.5(8) . . ?
H42 C42 C43 120.7(7) . . ?
C41 C42 C43 118.7(12) . . ?
C41 C42 H42 120.7(8) . . ?
N3 N2 W1 121.9(7) . . ?
C01M N2 W1 131.4(8) . . ?
C01M N2 N3 106.7(9) . . ?
H6 C6 C5 127.2(7) . . ?
C7 C6 C5 105.7(10) . . ?
C7 C6 H6 127.2(7) . . ?
H21 C21 C20 120.1(7) . . ?
C22 C21 C20 119.8(12) . . ?
C22 C21 H21 120.1(8) . . ?
C12 C11 N3 124.3(13) . . ?
C10 C11 N3 107.0(11) . . ?
C10 C11 C12 128.5(13) . . ?
H25 C25 C20 119.7(7) . . ?
C24 C25 C20 120.5(12) . . ?
C24 C25 H25 119.7(9) . . ?
C8 C7 C6 128.7(12) . . ?
N7 C7 C6 107.7(11) . . ?
N7 C7 C8 123.5(12) . . ?
H31 C31 C32 120.2(8) . . ?
C30 C31 C32 119.5(12) . . ?
C30 C31 H31 120.2(7) . . ?
H15 C15 C16 126.5(7) . . ?
C14 C15 C16 107.0(12) . . ?
C14 C15 H15 126.5(8) . . ?
H8a C8 C7 109.5 . . ?
H8b C8 C7 109.5 . . ?
H8b C8 H8a 109.5 . . ?
H8c C8 C7 109.5 . . ?
H8c C8 H8a 109.5 . . ?
H8c C8 H8b 109.5 . . ?
H35 C35 C34 120.2(8) . . ?
C30 C35 C34 119.5(13) . . ?
C30 C35 H35 120.2(8) . . ?
C13 C14 N4 122.9(12) . . ?
C15 C14 N4 109.1(12) . . ?
C15 C14 C13 128.0(13) . . ?
B1 N7 C7 130.6(10) . . ?
N6 N7 C7 110.3(9) . . ?
N6 N7 B1 119.1(9) . . ?
H24 C24 C25 120.6(9) . . ?
C23 C24 C25 118.9(14) . . ?
C23 C24 H24 120.6(8) . . ?
H10 C10 C11 126.2(7) . . ?
C01M C10 C11 107.6(11) . . ?
C01M C10 H10 126.2(8) . . ?
N2 C01M C9 123.3(11) . . ?
C10 C01M C9 128.4(12) . . ?
C10 C01M N2 108.2(11) . . ?
H22 C22 C21 120.1(8) . . ?
C23 C22 C21 119.8(12) . . ?
C23 C22 H22 120.1(8) . . ?
N5 B1 N3 109.3(11) . . ?
N7 B1 N3 108.2(9) . . ?
N7 B1 N5 107.9(10) . . ?
H1 B1 N3 110.4(6) . . ?
H1 B1 N5 110.4(6) . . ?
H1 B1 N7 110.4(6) . . ?
H4a C4 C5 109.5 . . ?
H4b C4 C5 109.5 . . ?
H4b C4 H4a 109.5 . . ?
H4c C4 C5 109.5 . . ?
H4c C4 H4a 109.5 . . ?
H4c C4 H4b 109.5 . . ?
C5 N6 W1 132.4(9) . . ?
N7 N6 W1 121.1(7) . . ?
N7 N6 C5 106.3(10) . . ?
O37 C3 W1 178.0(11) . . ?
C31 C30 P1 116.2(9) . . ?
C35 C30 P1 122.6(11) . . ?
C35 C30 C31 121.1(12) . . ?
C42 C41 C40 120.1(12) . . ?
H41 C41 C40 120.0(7) . . ?
H41 C41 C42 120.0(8) . . ?
C22 C23 C24 121.1(12) . . ?
H23 C23 C24 119.5(8) . . ?
H23 C23 C22 119.5(8) . . ?
Cl1 C50 Cl2 111.7(12) . . ?
H50a C50 Cl2 109.3(7) . . ?
H50a C50 Cl1 109.3(6) . . ?
H50b C50 Cl2 109.3(6) . . ?
H50b C50 Cl1 109.3(8) . . ?
H50b C50 H50a 107.9 . . ?

loop_
_geom_bond_atom_site_label_1
_geom_bond_atom_site_label_2
_geom_bond_distance
_geom_bond_site_symmetry_2
_geom_bond_publ_flag
W1 N4 2.228(10) . ?
W1 C1 1.881(11) . ?
W1 C2 1.985(13) . ?
W1 N2 2.228(8) . ?
W1 N6 2.274(10) . ?
W1 C3 1.965(12) . ?
P1 C40 1.801(13) . ?
P1 C20 1.812(11) . ?
P1 N1 1.580(11) . ?
P1 C30 1.809(12) . ?
N4 N5 1.355(14) . ?
N4 C14 1.359(16) . ?
C40 C45 1.410(19) . ?
C40 C41 1.392(17) . ?
N3 N2 1.359(14) . ?
N3 C11 1.352(16) . ?
N3 B1 1.531(18) . ?
C9 H9a 0.9800 . ?
C9 H9b 0.9800 . ?
C9 H9c 0.9800 . ?
C9 C01M 1.445(19) . ?
C20 C21 1.402(15) . ?
C20 C25 1.365(17) . ?
N5 C16 1.366(16) . ?
N5 B1 1.550(17) . ?
C12 H12a 0.9800 . ?
C12 H12b 0.9800 . ?
C12 H12c 0.9800 . ?
C12 C11 1.492(18) . ?
C44 H44 0.9500 . ?
C44 C45 1.39(2) . ?
C44 C43 1.35(2) . ?
C1 N1 1.300(16) . ?
C16 C17 1.487(18) . ?
C16 C15 1.37(2) . ?
C45 H45 0.9500 . ?
C43 H43 0.9500 . ?
C43 C42 1.36(2) . ?
C32 H32 0.9500 . ?
C32 C33 1.339(19) . ?
C32 C31 1.410(18) . ?
C17 H17a 0.9800 . ?
C17 H17b 0.9800 . ?
C17 H17c 0.9800 . ?
C33 H33 0.9500 . ?
C33 C34 1.40(2) . ?
C5 C6 1.391(18) . ?
C5 C4 1.499(19) . ?
C5 N6 1.344(15) . ?
C2 O36 1.129(16) . ?
C13 H13a 0.9800 . ?
C13 H13b 0.9800 . ?
C13 H13c 0.9800 . ?
C13 C14 1.46(2) . ?
C34 H34 0.9500 . ?
C34 C35 1.35(2) . ?
C42 H42 0.9500 . ?
C42 C41 1.39(2) . ?
N2 C01M 1.353(15) . ?
C6 H6 0.9500 . ?
C6 C7 1.387(18) . ?
C21 H21 0.9500 . ?
C21 C22 1.387(18) . ?
C11 C10 1.358(19) . ?
C25 H25 0.9500 . ?
C25 C24 1.362(18) . ?
C7 C8 1.493(19) . ?
C7 N7 1.341(16) . ?
C31 H31 0.9500 . ?
C31 C30 1.35(2) . ?
C15 H15 0.9500 . ?
C15 C14 1.383(19) . ?
C8 H8a 0.9800 . ?
C8 H8b 0.9800 . ?
C8 H8c 0.9800 . ?
C35 H35 0.9500 . ?
C35 C30 1.397(16) . ?
N7 B1 1.571(16) . ?
N7 N6 1.371(14) . ?
C24 H24 0.9500 . ?
C24 C23 1.43(2) . ?
C10 H10 0.9500 . ?
C10 C01M 1.393(16) . ?
C22 H22 0.9500 . ?
C22 C23 1.33(2) . ?
B1 H1 1.0000 . ?
C4 H4a 0.9800 . ?
C4 H4b 0.9800 . ?
C4 H4c 0.9800 . ?
O37 C3 1.144(16) . ?
Cl2 C50 1.75(3) . ?
Cl1 C50 1.75(2) . ?
C41 H41 0.9500 . ?
C23 H23 0.9500 . ?
C50 H50a 0.9900 . ?
C50 H50b 0.9900 . ?

loop_
_geom_torsion_atom_site_label_1
_geom_torsion_atom_site_label_2
_geom_torsion_atom_site_label_3
_geom_torsion_atom_site_label_4
_geom_torsion
_geom_torsion_site_symmetry_1
_geom_torsion_site_symmetry_2
_geom_torsion_site_symmetry_3
_geom_torsion_site_symmetry_4
_geom_torsion_publ_flag
W1 N4 N5 C16 -175.7(8) . . . . ?
W1 N4 N5 B1 4.2(9) . . . . ?
W1 N4 C14 C13 -5.5(11) . . . . ?
W1 N4 C14 C15 175.2(10) . . . . ?
W1 N2 N3 C11 179.8(9) . . . . ?
W1 N2 N3 B1 -2.7(9) . . . . ?
W1 N2 C01M C9 3.1(12) . . . . ?
W1 N2 C01M C10 -178.0(12) . . . . ?
W1 N6 C5 C6 174.9(12) . . . . ?
W1 N6 C5 C4 -8.1(14) . . . . ?
W1 N6 N7 C7 -175.7(9) . . . . ?
W1 N6 N7 B1 6.5(9) . . . . ?
P1 C40 C45 C44 -179.1(10) . . . . ?
P1 C40 C41 C42 178.3(10) . . . . ?
P1 C20 C21 C22 177.8(11) . . . . ?
P1 C20 C25 C24 -175.8(12) . . . . ?
P1 C30 C31 C32 -178.5(9) . . . . ?
P1 C30 C35 C34 178.6(11) . . . . ?
N4 N5 C16 C17 179.7(9) . . . . ?
N4 N5 C16 C15 -0.2(10) . . . . ?
N4 N5 B1 N3 54.9(10) . . . . ?
N4 N5 B1 N7 -62.6(10) . . . . ?
N4 C14 C15 C16 0.1(10) . . . . ?
C40 P1 C20 C21 -98.9(8) . . . . ?
C40 P1 C20 C25 80.0(9) . . . . ?
C40 P1 N1 C1 -73.5(9) . . . . ?
C40 P1 C30 C31 -173.5(8) . . . . ?
C40 P1 C30 C35 10.3(8) . . . . ?
C40 C45 C44 C43 1.3(15) . . . . ?
C40 C41 C42 C43 0.0(15) . . . . ?
N3 N2 C01M C9 -178.8(11) . . . . ?
N3 N2 C01M C10 0.1(10) . . . . ?
N3 C11 C10 C01M 2.5(12) . . . . ?
N3 B1 N5 C16 -125.2(10) . . . . ?
N3 B1 N7 C7 119.4(11) . . . . ?
N3 B1 N7 N6 -63.3(11) . . . . ?
C9 C01M C10 C11 177.2(17) . . . . ?
C20 P1 C40 C45 126.0(8) . . . . ?
C20 P1 C40 C41 -51.5(8) . . . . ?
C20 P1 N1 C1 167.0(10) . . . . ?
C20 P1 C30 C31 -59.9(8) . . . . ?
C20 P1 C30 C35 123.8(9) . . . . ?
C20 C21 C22 C23 -0.2(16) . . . . ?
C20 C25 C24 C23 -3.8(17) . . . . ?
N5 N4 C14 C13 179.1(8) . . . . ?
N5 N4 C14 C15 -0.2(9) . . . . ?
N5 C16 C15 C14 0.1(10) . . . . ?
N5 B1 N3 N2 -55.5(11) . . . . ?
N5 B1 N3 C11 121.5(11) . . . . ?
N5 B1 N7 C7 -122.4(11) . . . . ?
N5 B1 N7 N6 54.9(11) . . . . ?
C12 C11 N3 N2 -177.2(15) . . . . ?
C12 C11 N3 B1 5(2) . . . . ?
C12 C11 C10 C01M 176.9(18) . . . . ?
C44 C45 C40 C41 -1.5(16) . . . . ?
C44 C43 C42 C41 -0.3(16) . . . . ?
C1 N1 P1 C30 50.4(15) . . . . ?
C16 N5 N4 C14 0.2(10) . . . . ?
C16 N5 B1 N7 117.4(13) . . . . ?
C16 C15 C14 C13 -179.2(9) . . . . ?
C45 C40 P1 N1 4.7(11) . . . . ?
C45 C40 P1 C30 -121.3(10) . . . . ?
C45 C40 C41 C42 0.8(13) . . . . ?
C45 C44 C43 C42 -0.4(17) . . . . ?
N1 P1 C40 C41 -172.8(9) . . . . ?
N1 P1 C20 C21 25.3(8) . . . . ?
N1 P1 C20 C25 -155.8(10) . . . . ?
N1 P1 C30 C31 59.4(8) . . . . ?
N1 P1 C30 C35 -116.9(9) . . . . ?
C32 C33 C34 C35 -0.9(16) . . . . ?
C32 C31 C30 C35 -2.1(15) . . . . ?
C17 C16 N5 B1 -0.3(14) . . . . ?
C17 C16 C15 C14 -179.7(14) . . . . ?
C33 C32 C31 C30 0.3(16) . . . . ?
C33 C34 C35 C30 -1.0(16) . . . . ?
C5 C6 C7 C8 -179.6(11) . . . . ?
C5 C6 C7 N7 0.1(12) . . . . ?
C5 N6 N7 C7 -0.5(11) . . . . ?
C5 N6 N7 B1 -178.3(9) . . . . ?
C34 C33 C32 C31 1.2(16) . . . . ?
C34 C35 C30 C31 2.5(16) . . . . ?
N2 N3 C11 C10 -2.5(11) . . . . ?
N2 N3 B1 N7 61.8(10) . . . . ?
N2 C01M C10 C11 -1.6(12) . . . . ?
C6 C5 N6 N7 0.6(12) . . . . ?
C6 C7 N7 B1 177.8(10) . . . . ?
C6 C7 N7 N6 0.3(12) . . . . ?
C21 C20 P1 C30 146.3(10) . . . . ?
C21 C20 C25 C24 3.0(16) . . . . ?
C21 C22 C23 C24 -0.5(18) . . . . ?
C11 N3 N2 C01M 1.5(12) . . . . ?
C11 N3 B1 N7 -121.2(14) . . . . ?
C25 C20 P1 C30 -34.9(12) . . . . ?
C25 C20 C21 C22 -1.0(15) . . . . ?
C25 C24 C23 C22 2.5(19) . . . . ?
C7 C6 C5 C4 -177.2(12) . . . . ?
C7 C6 C5 N6 -0.4(12) . . . . ?
C15 C16 N5 B1 179.9(10) . . . . ?
C8 C7 N7 B1 -2.6(18) . . . . ?
C8 C7 N7 N6 179.9(13) . . . . ?
C14 N4 N5 B1 -179.8(9) . . . . ?
N7 N6 C5 C4 177.5(12) . . . . ?
C10 C11 N3 B1 -179.8(10) . . . . ?
C01M N2 N3 B1 179.1(9) . . . . ?
C30 P1 C40 C41 61.2(8) . . . . ?

loop_
_exptl_oxdiff_crystal_face_indexfrac_h
_exptl_oxdiff_crystal_face_indexfrac_k
_exptl_oxdiff_crystal_face_indexfrac_l
_exptl_oxdiff_crystal_face_x
_exptl_oxdiff_crystal_face_y
_exptl_oxdiff_crystal_face_z
0.7717 0.9183 7.1464 -0.4189 0.6057 0.6765
-0.1925 -1.9963 -7.1654 0.3821 -0.7049 -0.5976
-6.3643 2.6092 0.3691 -0.2176 0.5287 -0.8204
-6.1131 -1.6833 -1.6997 -0.3350 0.0781 -0.9390
-2.8908 6.5145 -4.6082 0.6026 0.1774 -0.7781
5.7224 4.0589 1.6914 0.4701 0.0894 0.8781
2.0072 -10.9855 1.0111 -0.6845 -0.7052 0.3867
0.0014 -9.0001 -3.9837 -0.3019 -0.8879 -0.2893
-0.9922 -10.9921 1.0100 -0.8558 -0.5472 -0.0096
0.9932 10.9938 -0.0116 0.7828 0.6296 0.0905
